data_4326388
loop_
_publ_author_name
'Benedict M. Gardner'
'William Lewis'
'Alexander J. Blake'
'Stephen T. Liddle'

_publ_section_title
;
 Halide, Amide, Cationic, Manganese Carbonylate, and Oxide Derivatives of
 Triamidosilylamine Uranium Complexes
;
_journal_name_full 'Inorganic Chemistry'
_journal_page_first 9631
_journal_page_last 9641
_journal_paper_doi 10.1021/ic201372a
_journal_volume 50
_journal_year 2011
_chemical_formula_moiety 'C20 H40 Cl5 Li O5 U'
_chemical_formula_sum 'C20 H40 Cl5 Li O5 U'
_chemical_formula_weight 782.74
_chemical_name_systematic
; 
 ? 
;
_space_group_IT_number 61
_symmetry_cell_setting orthorhombic
_symmetry_space_group_name_Hall '-P 2ac 2ab'
_symmetry_space_group_name_H-M 'P b c a'
_atom_sites_solution_hydrogens geom
_atom_sites_solution_primary direct
_atom_sites_solution_secondary difmap
_audit_creation_method 'enCIFer editing of SHELXL97 CIF output'
_cell_angle_alpha 90.00
_cell_angle_beta 90.00
_cell_angle_gamma 90.00
_cell_formula_units_Z 8
_cell_length_a 15.8302(17)
_cell_length_b 18.477(2)
_cell_length_c 20.372(2)
_cell_measurement_reflns_used 20993
_cell_measurement_temperature 150(2)
_cell_measurement_theta_max 27.63
_cell_measurement_theta_min 2.20
_cell_volume 5958.7(11)
_computing_cell_refinement 'Bruker SAINT version 6.36A (Bruker, 2000)'
_computing_data_collection 'Bruker SMART version 5.625 (Bruker, 2001)'
_computing_data_reduction 'Bruker SAINT; SHELXTL (Sheldrick, 2008)'
_computing_molecular_graphics 'SHELXTL (Sheldrick, 2008)'
_computing_publication_material 'enCIFer (Allen et al., 2004);PLATON (Spek, 2009)'
_computing_structure_refinement 'SHELXL97 (Sheldrick, 2008)'
_computing_structure_solution 'Bruker SHELXTL (Sheldrick, 2008)'
_diffrn_ambient_temperature 150(2)
_diffrn_measured_fraction_theta_full 1.000
_diffrn_measured_fraction_theta_max 0.997
_diffrn_measurement_device_type 'Bruker SMART APEX CCD diffractometer'
_diffrn_measurement_method '\w rotation with narrow frames'
_diffrn_radiation_monochromator graphite
_diffrn_radiation_source 'normal-focus sealed tube'
_diffrn_radiation_type MoK\a
_diffrn_radiation_wavelength 0.71073
_diffrn_reflns_av_R_equivalents 0.0332
_diffrn_reflns_av_sigmaI/netI 0.0211
_diffrn_reflns_limit_h_max 20
_diffrn_reflns_limit_h_min -20
_diffrn_reflns_limit_k_max 24
_diffrn_reflns_limit_k_min -24
_diffrn_reflns_limit_l_max 26
_diffrn_reflns_limit_l_min -26
_diffrn_reflns_number 49862
_diffrn_reflns_theta_full 26.00
_diffrn_reflns_theta_max 27.65
_diffrn_reflns_theta_min 1.97
_diffrn_standards_decay_% 0
_diffrn_standards_number 0
_exptl_absorpt_coefficient_mu 5.922
_exptl_absorpt_correction_T_max 0.27
_exptl_absorpt_correction_T_min 0.09
_exptl_absorpt_correction_type multi-scan
_exptl_absorpt_process_details '(SADABS; Bruker, 2001)'
_exptl_crystal_colour 'Pale green'
_exptl_crystal_density_diffrn 1.745
_exptl_crystal_description Block
_exptl_crystal_F_000 3040
_exptl_crystal_size_max 0.57
_exptl_crystal_size_mid 0.34
_exptl_crystal_size_min 0.22
_refine_diff_density_max 1.442
_refine_diff_density_min -0.516
_refine_diff_density_rms 0.097
_refine_ls_extinction_method none
_refine_ls_goodness_of_fit_ref 1.047
_refine_ls_hydrogen_treatment constr
_refine_ls_matrix_type full
_refine_ls_number_parameters 289
_refine_ls_number_reflns 6927
_refine_ls_number_restraints 0
_refine_ls_restrained_S_all 1.047
_refine_ls_R_factor_all 0.0290
_refine_ls_R_factor_gt 0.0214
_refine_ls_shift/su_max 0.005
_refine_ls_shift/su_mean 0.000
_refine_ls_structure_factor_coef Fsqd
_refine_ls_weighting_details 'calc w=1/[\s^2^(Fo^2^)+(0.0291P)^2^+2.8856P] where P=(Fo^2^+2Fc^2^)/3'
_refine_ls_weighting_scheme calc
_refine_ls_wR_factor_gt 0.0514
_refine_ls_wR_factor_ref 0.0552
_reflns_number_gt 5840
_reflns_number_total 6927
_reflns_threshold_expression I>2\s(I)
_cod_data_source_file ic201372a_si_001_04.cif
_cod_data_source_block 4
_cod_database_code 4326388

loop_
_symmetry_equiv_pos_as_xyz
'x, y, z'
'-x+1/2, -y, z+1/2'
'-x, y+1/2, -z+1/2'
'x+1/2, -y+1/2, -z'
'-x, -y, -z'
'x-1/2, y, -z-1/2'
'x, -y-1/2, z-1/2'
'-x-1/2, y-1/2, z'

loop_
_atom_site_label
_atom_site_type_symbol
_atom_site_fract_x
_atom_site_fract_y
_atom_site_fract_z
_atom_site_U_iso_or_equiv
_atom_site_adp_type
_atom_site_occupancy
_atom_site_symmetry_multiplicity
_atom_site_calc_flag
_atom_site_refinement_flags
U1 U 0.657517(6) 0.520533(5) 0.348803(4) 0.02652(4) Uani 1 1 d .
Li1 Li 0.9440(3) 0.8250(3) 0.0435(2) 0.0366(10) Uani 1 1 d .
Cl1 Cl 0.62056(5) 0.61540(4) 0.25919(3) 0.04624(17) Uani 1 1 d .
Cl2 Cl 0.65325(4) 0.41752(4) 0.26126(3) 0.03809(15) Uani 1 1 d .
Cl3 Cl 0.66740(4) 0.42511(4) 0.44282(3) 0.03725(14) Uani 1 1 d .
Cl4 Cl 0.63748(5) 0.61781(4) 0.44013(3) 0.04266(16) Uani 1 1 d .
Cl5 Cl 0.81953(5) 0.53488(5) 0.33822(4) 0.04637(18) Uani 1 1 d .
O1 O 0.50758(12) 0.50158(12) 0.35515(8) 0.0342(4) Uani 1 1 d .
C1 C 0.46064(17) 0.49278(18) 0.41692(13) 0.0411(7) Uani 1 1 d .
H1A H 0.4671 0.5362 0.4449 0.049 Uiso 1 1 calc R
H1B H 0.4814 0.4501 0.4414 0.049 Uiso 1 1 calc R
C2 C 0.3709(2) 0.4828(2) 0.39762(16) 0.0595(10) Uani 1 1 d .
H2A H 0.3442 0.4445 0.4247 0.071 Uiso 1 1 calc R
H2B H 0.3389 0.5284 0.4037 0.071 Uiso 1 1 calc R
C3 C 0.3713(2) 0.4617(2) 0.32823(16) 0.0585(9) Uani 1 1 d .
H3A H 0.3204 0.4804 0.3057 0.070 Uiso 1 1 calc R
H3B H 0.3724 0.4084 0.3239 0.070 Uiso 1 1 calc R
C4 C 0.44929(18) 0.4942(2) 0.29942(14) 0.0471(7) Uani 1 1 d .
H4A H 0.4735 0.4622 0.2653 0.057 Uiso 1 1 calc R
H4B H 0.4370 0.5420 0.2797 0.057 Uiso 1 1 calc R
O2 O 0.92324(11) 0.92683(10) 0.05477(9) 0.0380(4) Uani 1 1 d .
C5 C 0.97073(19) 0.97007(15) 0.10092(15) 0.0404(6) Uani 1 1 d .
H5A H 1.0321 0.9662 0.0921 0.048 Uiso 1 1 calc R
H5B H 0.9598 0.9539 0.1465 0.048 Uiso 1 1 calc R
C6 C 0.9411(2) 1.04624(17) 0.09127(15) 0.0458(7) Uani 1 1 d .
H6A H 0.9722 1.0704 0.0553 0.055 Uiso 1 1 calc R
H6B H 0.9470 1.0750 0.1320 0.055 Uiso 1 1 calc R
C7 C 0.84894(19) 1.03495(18) 0.07356(18) 0.0497(8) Uani 1 1 d .
H7A H 0.8142 1.0252 0.1130 0.060 Uiso 1 1 calc R
H7B H 0.8256 1.0773 0.0500 0.060 Uiso 1 1 calc R
C8 C 0.85378(18) 0.96928(17) 0.02944(16) 0.0442(7) Uani 1 1 d .
H8A H 0.8004 0.9414 0.0312 0.053 Uiso 1 1 calc R
H8B H 0.8646 0.9838 -0.0166 0.053 Uiso 1 1 calc R
O3 O 0.84997(13) 0.77416(12) 0.08156(10) 0.0464(5) Uani 1 1 d .
C9 C 0.8505(2) 0.69757(19) 0.0917(2) 0.0667(11) Uani 1 1 d .
H9A H 0.9087 0.6783 0.0887 0.080 Uiso 1 1 calc R
H9B H 0.8151 0.6730 0.0583 0.080 Uiso 1 1 calc R
C10 C 0.8155(3) 0.6861(2) 0.15852(19) 0.0715(11) Uani 1 1 d .
H10A H 0.8609 0.6866 0.1919 0.086 Uiso 1 1 calc R
H10B H 0.7849 0.6394 0.1612 0.086 Uiso 1 1 calc R
C11 C 0.7559(2) 0.7488(2) 0.1681(2) 0.0688(10) Uani 1 1 d .
H11A H 0.6965 0.7327 0.1641 0.083 Uiso 1 1 calc R
H11B H 0.7641 0.7710 0.2118 0.083 Uiso 1 1 calc R
C12 C 0.77726(19) 0.80199(19) 0.11464(16) 0.0514(8) Uani 1 1 d .
H12A H 0.7294 0.8069 0.0837 0.062 Uiso 1 1 calc R
H12B H 0.7896 0.8501 0.1337 0.062 Uiso 1 1 calc R
O4 O 1.04216(11) 0.80360(11) 0.09442(9) 0.0394(4) Uani 1 1 d .
C13 C 1.13082(17) 0.81342(17) 0.07921(14) 0.0397(6) Uani 1 1 d .
H13A H 1.1415 0.8633 0.0637 0.048 Uiso 1 1 calc R
H13B H 1.1488 0.7791 0.0446 0.048 Uiso 1 1 calc R
C14 C 1.17828(18) 0.79912(17) 0.14229(13) 0.0395(6) Uani 1 1 d .
H14A H 1.2299 0.8292 0.1453 0.047 Uiso 1 1 calc R
H14B H 1.1940 0.7475 0.1463 0.047 Uiso 1 1 calc R
C15 C 1.11390(19) 0.82064(19) 0.19406(14) 0.0486(7) Uani 1 1 d .
H15A H 1.1261 0.7973 0.2368 0.058 Uiso 1 1 calc R
H15B H 1.1119 0.8738 0.2000 0.058 Uiso 1 1 calc R
C16 C 1.03307(19) 0.79243(19) 0.16453(14) 0.0462(7) Uani 1 1 d .
H16A H 1.0256 0.7404 0.1746 0.055 Uiso 1 1 calc R
H16B H 0.9838 0.8194 0.1817 0.055 Uiso 1 1 calc R
O5 O 0.95249(11) 0.78953(11) -0.04437(9) 0.0392(4) Uani 1 1 d .
C17 C 0.87835(19) 0.78694(19) -0.08547(14) 0.0485(7) Uani 1 1 d .
H17A H 0.8472 0.8333 -0.0836 0.058 Uiso 1 1 calc R
H17B H 0.8401 0.7474 -0.0715 0.058 Uiso 1 1 calc R
C18 C 0.9117(2) 0.7733(2) -0.15354(14) 0.0535(8) Uani 1 1 d .
H18A H 0.9282 0.8191 -0.1753 0.064 Uiso 1 1 calc R
H18B H 0.8694 0.7480 -0.1810 0.064 Uiso 1 1 calc R
C19 C 0.9876(2) 0.7260(2) -0.14091(16) 0.0608(10) Uani 1 1 d .
H19A H 0.9717 0.6742 -0.1417 0.073 Uiso 1 1 calc R
H19B H 1.0320 0.7346 -0.1742 0.073 Uiso 1 1 calc R
C20 C 1.0175(2) 0.7477(2) -0.07433(17) 0.0600(9) Uani 1 1 d .
H20A H 1.0295 0.7042 -0.0476 0.072 Uiso 1 1 calc R
H20B H 1.0699 0.7766 -0.0779 0.072 Uiso 1 1 calc R

loop_
_atom_site_aniso_label
_atom_site_aniso_U_11
_atom_site_aniso_U_22
_atom_site_aniso_U_33
_atom_site_aniso_U_23
_atom_site_aniso_U_13
_atom_site_aniso_U_12
U1 0.02500(6) 0.03097(6) 0.02359(6) -0.00095(3) 0.00151(3) -0.00198(3)
Li1 0.030(2) 0.043(2) 0.037(2) -0.003(2) 0.0017(19) -0.0006(18)
Cl1 0.0638(5) 0.0415(4) 0.0334(3) 0.0093(3) -0.0006(3) -0.0024(3)
Cl2 0.0406(4) 0.0401(3) 0.0336(3) -0.0096(3) 0.0005(3) 0.0005(3)
Cl3 0.0429(4) 0.0374(3) 0.0315(3) 0.0052(3) 0.0004(3) 0.0051(3)
Cl4 0.0613(4) 0.0342(3) 0.0325(3) -0.0058(3) 0.0052(3) -0.0019(3)
Cl5 0.0270(3) 0.0685(5) 0.0436(4) -0.0107(3) 0.0041(3) -0.0090(3)
O1 0.0241(9) 0.0545(11) 0.0240(9) -0.0010(8) 0.0010(7) -0.0040(8)
C1 0.0299(14) 0.0660(19) 0.0276(13) -0.0011(12) 0.0055(11) -0.0030(13)
C2 0.0323(16) 0.107(3) 0.0392(17) 0.0110(18) 0.0015(14) -0.0129(17)
C3 0.0342(16) 0.100(3) 0.0416(17) -0.0158(18) 0.0018(14) -0.0161(18)
C4 0.0280(14) 0.085(2) 0.0284(14) -0.0001(14) -0.0057(11) -0.0071(14)
O2 0.0316(9) 0.0415(10) 0.0410(10) -0.0044(8) -0.0055(8) 0.0019(8)
C5 0.0346(14) 0.0466(16) 0.0399(15) -0.0056(12) -0.0014(12) -0.0048(12)
C6 0.0499(17) 0.0422(16) 0.0453(17) -0.0052(13) 0.0075(14) -0.0047(14)
C7 0.0447(18) 0.0491(18) 0.055(2) 0.0010(15) 0.0061(14) 0.0085(13)
C8 0.0378(16) 0.0528(18) 0.0421(16) 0.0012(13) -0.0045(12) 0.0054(13)
O3 0.0459(12) 0.0457(12) 0.0477(12) -0.0060(10) 0.0184(9) -0.0084(9)
C9 0.078(3) 0.0465(19) 0.076(3) -0.0181(18) 0.035(2) -0.0179(17)
C10 0.086(3) 0.054(2) 0.074(3) 0.0032(18) 0.029(2) -0.011(2)
C11 0.066(2) 0.072(2) 0.069(2) 0.000(2) 0.0314(19) -0.010(2)
C12 0.0361(16) 0.062(2) 0.0561(19) -0.0048(16) 0.0083(14) 0.0010(15)
O4 0.0315(10) 0.0511(11) 0.0356(10) 0.0021(9) 0.0004(8) 0.0029(8)
C13 0.0316(13) 0.0479(16) 0.0396(15) 0.0014(13) 0.0040(12) 0.0006(12)
C14 0.0324(14) 0.0408(15) 0.0453(16) 0.0004(12) -0.0025(12) -0.0017(12)
C15 0.0488(18) 0.063(2) 0.0339(14) -0.0023(14) -0.0051(13) 0.0082(15)
C16 0.0357(15) 0.063(2) 0.0399(15) 0.0112(14) 0.0051(12) 0.0080(14)
O5 0.0357(10) 0.0489(11) 0.0331(9) -0.0075(8) -0.0006(8) 0.0031(8)
C17 0.0418(16) 0.065(2) 0.0393(15) -0.0059(14) -0.0075(13) 0.0070(15)
C18 0.062(2) 0.064(2) 0.0352(16) -0.0040(14) -0.0058(14) -0.0056(17)
C19 0.053(2) 0.078(3) 0.0509(19) -0.0238(17) 0.0078(16) 0.0020(18)
C20 0.054(2) 0.073(2) 0.0534(19) -0.0188(17) -0.0032(16) 0.0222(18)

loop_
_atom_type_symbol
_atom_type_description
_atom_type_scat_dispersion_real
_atom_type_scat_dispersion_imag
_atom_type_scat_source
C C 0.0033 0.0016 'International Tables Vol C Tables 4.2.6.8 and 6.1.1.4'
H H 0.0000 0.0000 'International Tables Vol C Tables 4.2.6.8 and 6.1.1.4'
Li Li -0.0003 0.0001 'International Tables Vol C Tables 4.2.6.8 and 6.1.1.4'
O O 0.0106 0.0060 'International Tables Vol C Tables 4.2.6.8 and 6.1.1.4'
Cl Cl 0.1484 0.1585 'International Tables Vol C Tables 4.2.6.8 and 6.1.1.4'
U U -9.6767 9.6646 'International Tables Vol C Tables 4.2.6.8 and 6.1.1.4'

loop_
_geom_angle_atom_site_label_1
_geom_angle_atom_site_label_2
_geom_angle_atom_site_label_3
_geom_angle
O1 U1 Cl5 176.99(5)
O1 U1 Cl1 85.05(5)
Cl5 U1 Cl1 95.48(3)
O1 U1 Cl4 86.67(5)
Cl5 U1 Cl4 96.29(2)
Cl1 U1 Cl4 90.51(3)
O1 U1 Cl3 85.48(5)
Cl5 U1 Cl3 94.07(2)
Cl1 U1 Cl3 170.35(2)
Cl4 U1 Cl3 87.09(2)
O1 U1 Cl2 84.54(5)
Cl5 U1 Cl2 92.49(2)
Cl1 U1 Cl2 90.35(2)
Cl4 U1 Cl2 171.06(2)
Cl3 U1 Cl2 90.59(2)
O5 Li1 O4 112.4(2)
O5 Li1 O3 105.4(2)
O4 Li1 O3 108.0(2)
O5 Li1 O2 117.4(3)
O4 Li1 O2 106.0(2)
O3 Li1 O2 107.3(2)
C4 O1 C1 109.5(2)
C4 O1 U1 126.31(15)
C1 O1 U1 124.15(14)
O1 C1 C2 105.7(2)
C3 C2 C1 106.5(3)
C2 C3 C4 106.0(3)
O1 C4 C3 104.6(2)
C5 O2 C8 109.1(2)
C5 O2 Li1 122.0(2)
C8 O2 Li1 128.1(2)
O2 C5 C6 105.7(2)
C5 C6 C7 101.8(2)
C8 C7 C6 101.7(2)
O2 C8 C7 105.2(2)
C12 O3 C9 107.0(2)
C12 O3 Li1 129.6(2)
C9 O3 Li1 122.4(2)
O3 C9 C10 105.7(3)
C9 C10 C11 104.0(3)
C12 C11 C10 105.6(3)
O3 C12 C11 106.7(3)
C13 O4 C16 108.9(2)
C13 O4 Li1 130.2(2)
C16 O4 Li1 118.9(2)
O4 C13 C14 106.1(2)
C13 C14 C15 102.2(2)
C16 C15 C14 101.6(2)
O4 C16 C15 105.1(2)
C20 O5 C17 108.7(2)
C20 O5 Li1 129.7(2)
C17 O5 Li1 119.9(2)
O5 C17 C18 104.7(2)
C17 C18 C19 102.7(2)
C20 C19 C18 104.6(3)
O5 C20 C19 107.8(3)

loop_
_geom_bond_atom_site_label_1
_geom_bond_atom_site_label_2
_geom_bond_distance
U1 O1 2.4027(19)
U1 Cl5 2.5873(8)
U1 Cl1 2.5975(7)
U1 Cl4 2.6062(7)
U1 Cl3 2.6079(7)
U1 Cl2 2.6093(7)
Li1 O5 1.910(5)
Li1 O4 1.910(5)
Li1 O3 1.923(5)
Li1 O2 1.925(5)
O1 C4 1.469(3)
O1 C1 1.470(3)
C1 C2 1.486(4)
C2 C3 1.466(4)
C3 C4 1.493(4)
O2 C5 1.445(3)
O2 C8 1.446(3)
C5 C6 1.497(4)
C6 C7 1.517(4)
C7 C8 1.512(5)
O3 C12 1.430(3)
O3 C9 1.430(4)
C9 C10 1.486(5)
C10 C11 1.507(6)
C11 C12 1.504(5)
O4 C13 1.449(3)
O4 C16 1.450(3)
C13 C14 1.512(4)
C14 C15 1.519(4)
C15 C16 1.507(4)
O5 C20 1.424(3)
O5 C17 1.443(3)
C17 C18 1.505(4)
C18 C19 1.507(5)
C19 C20 1.491(4)
